data_2233967
loop_
_publ_author_name
'El-Azab, Adel S.'
'Abdel-Aziz, Alaa A.-M.'
'Ng, Seik Weng'
'Tiekink, Edward R. T.'

_publ_section_title
;
 6-Methyl-3-phenyl-2-sulfanylidene-1,2,3,4-tetrahydroquinazolin-4-one
;
_journal_coeditor_code QM2054
_journal_issue 3
_journal_name_full 'Acta Crystallographica Section E'
_journal_page_first o862
_journal_paper_doi 10.1107/S1600536812007301
_journal_volume 68
_journal_year 2012
_chemical_formula_iupac 'C15 H12 N2 O S'
_chemical_formula_moiety 'C15 H12 N2 O S'
_chemical_formula_sum 'C15 H12 N2 O S'
_chemical_formula_weight 268.33
_chemical_name_systematic
;
6-Methyl-3-phenyl-2-sulfanylidene-1,2,3,4-tetrahydroquinazolin-4-one
;
_space_group_IT_number 14
_symmetry_cell_setting monoclinic
_symmetry_space_group_name_Hall '-P 2yn'
_symmetry_space_group_name_H-M 'P 1 21/n 1'
_atom_sites_solution_hydrogens geom
_atom_sites_solution_primary direct
_atom_sites_solution_secondary difmap
_audit_creation_method SHELXL-97
_cell_angle_alpha 90.00
_cell_angle_beta 91.814(2)
_cell_angle_gamma 90.00
_cell_formula_units_Z 4
_cell_length_a 12.7770(3)
_cell_length_b 5.13840(10)
_cell_length_c 19.0973(4)
_cell_measurement_reflns_used 2386
_cell_measurement_temperature 100(2)
_cell_measurement_theta_max 76.4237
_cell_measurement_theta_min 3.4580
_cell_volume 1253.17(5)
_computing_cell_refinement 'CrysAlis PRO (Agilent, 2011)'
_computing_data_collection 'CrysAlis PRO (Agilent, 2011)'
_computing_data_reduction 'CrysAlis PRO (Agilent, 2011)'
_computing_molecular_graphics 'ORTEP-3 (Farrugia, 1997) and DIAMOND (Brandenburg, 2006)'
_computing_publication_material 'publCIF (Westrip, 2010)'
_computing_structure_refinement 'SHELXL97 (Sheldrick, 2008)'
_computing_structure_solution 'SHELXS97 (Sheldrick, 2008)'
_diffrn_ambient_temperature 100(2)
_diffrn_detector_area_resol_mean 10.4041
_diffrn_measured_fraction_theta_full 0.973
_diffrn_measured_fraction_theta_max 0.973
_diffrn_measurement_device_type 'Agilent SuperNova Dual diffractometer with an Atlas detector'
_diffrn_measurement_method '\w scan'
_diffrn_radiation_monochromator Mirror
_diffrn_radiation_source 'SuperNova (Cu) X-ray Source'
_diffrn_radiation_type CuK\a
_diffrn_radiation_wavelength 1.54184
_diffrn_reflns_av_R_equivalents 0.0163
_diffrn_reflns_av_sigmaI/netI 0.0223
_diffrn_reflns_limit_h_max 16
_diffrn_reflns_limit_h_min -15
_diffrn_reflns_limit_k_max 6
_diffrn_reflns_limit_k_min -5
_diffrn_reflns_limit_l_max 24
_diffrn_reflns_limit_l_min -14
_diffrn_reflns_number 4636
_diffrn_reflns_theta_full 76.62
_diffrn_reflns_theta_max 76.62
_diffrn_reflns_theta_min 4.10
_diffrn_standards_decay_% 0
_diffrn_standards_interval_count 0
_diffrn_standards_interval_time 0
_diffrn_standards_number 0
_exptl_absorpt_coefficient_mu 2.227
_exptl_absorpt_correction_T_max 0.9983
_exptl_absorpt_correction_T_min 0.9665
_exptl_absorpt_correction_type multi-scan
_exptl_absorpt_process_details '(CrysAlis PRO; Agilent, 2011)'
_exptl_crystal_colour colourless
_exptl_crystal_density_diffrn 1.422
_exptl_crystal_density_method 'not measured'
_exptl_crystal_description prism
_exptl_crystal_F_000 560
_exptl_crystal_size_max 0.35
_exptl_crystal_size_mid 0.15
_exptl_crystal_size_min 0.05
_refine_diff_density_max 0.253
_refine_diff_density_min -0.252
_refine_ls_extinction_method none
_refine_ls_goodness_of_fit_ref 1.063
_refine_ls_hydrogen_treatment mixed
_refine_ls_matrix_type full
_refine_ls_number_parameters 177
_refine_ls_number_reflns 2576
_refine_ls_number_restraints 0
_refine_ls_restrained_S_all 1.063
_refine_ls_R_factor_all 0.0368
_refine_ls_R_factor_gt 0.0332
_refine_ls_shift/su_max 0.001
_refine_ls_shift/su_mean 0.000
_refine_ls_structure_factor_coef Fsqd
_refine_ls_weighting_details 'calc w=1/[\s^2^(Fo^2^)+(0.0613P)^2^+0.3083P] where P=(Fo^2^+2Fc^2^)/3'
_refine_ls_weighting_scheme calc
_refine_ls_wR_factor_gt 0.0935
_refine_ls_wR_factor_ref 0.0975
_reflns_number_gt 2348
_reflns_number_total 2576
_reflns_threshold_expression I>2\s(I)
_cod_data_source_file qm2054.cif
_cod_data_source_block I
_cod_original_sg_symbol_H-M 'P 21/n'
_cod_database_code 2233967
_cod_database_fobs_code 2233967

loop_
_symmetry_equiv_pos_as_xyz
'x, y, z'
'-x+1/2, y+1/2, -z+1/2'
'-x, -y, -z'
'x-1/2, -y-1/2, z-1/2'

loop_
_atom_site_type_symbol
_atom_site_label
_atom_site_fract_x
_atom_site_fract_y
_atom_site_fract_z
_atom_site_U_iso_or_equiv
_atom_site_adp_type
_atom_site_calc_flag
_atom_site_refinement_flags
_atom_site_occupancy
_atom_site_symmetry_multiplicity
S S1 0.56616(3) 0.52832(7) 0.394981(16) 0.01717(12) Uani d . 1 1
O O1 0.35822(8) -0.1192(2) 0.25706(5) 0.0181(2) Uani d . 1 1
N N1 0.45653(9) 0.1596(2) 0.32532(6) 0.0149(2) Uani d . 1 1
H H1n 0.4357(15) 0.305(4) 0.4827(11) 0.029(5) Uiso d . 1 1
N N2 0.42228(9) 0.2138(2) 0.44293(6) 0.0161(2) Uani d . 1 1
C C1 0.37571(11) -0.0266(3) 0.31493(7) 0.0150(3) Uani d . 1 1
C C2 0.31942(10) -0.0982(3) 0.37768(7) 0.0156(3) Uani d . 1 1
C C3 0.24261(10) -0.2920(3) 0.37432(7) 0.0173(3) Uani d . 1 1
H H3 0.2250 -0.3722 0.3307 0.021 Uiso calc R 1 1
C C4 0.19179(11) -0.3686(3) 0.43408(7) 0.0182(3) Uani d . 1 1
C C5 0.22073(11) -0.2484(3) 0.49797(7) 0.0195(3) Uani d . 1 1
H H5 0.1871 -0.3001 0.5394 0.023 Uiso calc R 1 1
C C6 0.29690(11) -0.0568(3) 0.50213(7) 0.0179(3) Uani d . 1 1
H H6 0.3156 0.0210 0.5459 0.021 Uiso calc R 1 1
C C7 0.34592(11) 0.0206(3) 0.44129(7) 0.0156(3) Uani d . 1 1
C C9 0.47714(10) 0.2888(3) 0.38744(7) 0.0149(3) Uani d . 1 1
C C8 0.10873(12) -0.5770(3) 0.42997(8) 0.0229(3) Uani d . 1 1
H H8A 0.1314 -0.7176 0.3993 0.034 Uiso calc R 1 1
H H8B 0.0432 -0.5024 0.4110 0.034 Uiso calc R 1 1
H H8C 0.0976 -0.6465 0.4769 0.034 Uiso calc R 1 1
C C10 0.52338(10) 0.2014(3) 0.26589(7) 0.0154(3) Uani d . 1 1
C C11 0.60838(11) 0.0364(3) 0.25902(8) 0.0188(3) Uani d . 1 1
H H11 0.6233 -0.0942 0.2931 0.023 Uiso calc R 1 1
C C12 0.67148(12) 0.0652(3) 0.20130(8) 0.0208(3) Uani d . 1 1
H H12 0.7303 -0.0452 0.1959 0.025 Uiso calc R 1 1
C C13 0.64818(11) 0.2554(3) 0.15178(7) 0.0208(3) Uani d . 1 1
H H13 0.6910 0.2746 0.1124 0.025 Uiso calc R 1 1
C C14 0.56249(12) 0.4182(3) 0.15946(7) 0.0217(3) Uani d . 1 1
H H14 0.5471 0.5485 0.1254 0.026 Uiso calc R 1 1
C C15 0.49894(11) 0.3912(3) 0.21705(7) 0.0193(3) Uani d . 1 1
H H15 0.4400 0.5013 0.2225 0.023 Uiso calc R 1 1

loop_
_atom_site_aniso_label
_atom_site_aniso_U_11
_atom_site_aniso_U_22
_atom_site_aniso_U_33
_atom_site_aniso_U_12
_atom_site_aniso_U_13
_atom_site_aniso_U_23
S1 0.0194(2) 0.01951(19) 0.01264(19) -0.00399(12) 0.00160(13) -0.00051(12)
O1 0.0211(5) 0.0210(5) 0.0122(5) -0.0004(4) -0.0006(4) -0.0024(4)
N1 0.0169(5) 0.0178(6) 0.0102(5) -0.0002(4) 0.0019(4) -0.0005(4)
N2 0.0189(6) 0.0194(6) 0.0101(5) -0.0025(5) 0.0016(4) -0.0016(5)
C1 0.0154(6) 0.0161(6) 0.0136(6) 0.0029(5) -0.0003(5) 0.0006(5)
C2 0.0156(6) 0.0179(6) 0.0132(6) 0.0015(5) 0.0007(5) 0.0012(5)
C3 0.0168(6) 0.0197(7) 0.0153(6) 0.0001(5) -0.0004(5) -0.0009(5)
C4 0.0158(6) 0.0190(7) 0.0199(7) 0.0012(5) 0.0008(5) 0.0013(5)
C5 0.0193(6) 0.0229(7) 0.0165(6) 0.0013(5) 0.0052(5) 0.0029(6)
C6 0.0201(7) 0.0212(7) 0.0125(6) 0.0008(5) 0.0023(5) -0.0002(5)
C7 0.0145(6) 0.0176(6) 0.0145(6) 0.0011(5) 0.0005(5) 0.0002(5)
C9 0.0155(6) 0.0163(6) 0.0129(6) 0.0015(5) 0.0002(5) 0.0004(5)
C8 0.0198(7) 0.0245(7) 0.0245(7) -0.0038(6) 0.0032(6) 0.0017(6)
C10 0.0176(6) 0.0183(6) 0.0103(6) -0.0027(5) 0.0026(5) -0.0021(5)
C11 0.0199(7) 0.0199(7) 0.0166(7) 0.0013(5) 0.0024(5) 0.0032(5)
C12 0.0187(7) 0.0225(7) 0.0213(7) 0.0011(6) 0.0056(6) -0.0005(6)
C13 0.0230(7) 0.0249(7) 0.0148(6) -0.0055(6) 0.0060(5) -0.0011(6)
C14 0.0283(8) 0.0220(7) 0.0148(7) -0.0007(6) 0.0024(6) 0.0051(6)
C15 0.0226(7) 0.0192(7) 0.0161(6) 0.0025(6) 0.0024(5) -0.0008(6)

loop_
_atom_type_symbol
_atom_type_description
_atom_type_scat_dispersion_real
_atom_type_scat_dispersion_imag
_atom_type_scat_source
C C 0.0181 0.0091 'International Tables Vol C Tables 4.2.6.8 and 6.1.1.4'
H H 0.0000 0.0000 'International Tables Vol C Tables 4.2.6.8 and 6.1.1.4'
N N 0.0311 0.0180 'International Tables Vol C Tables 4.2.6.8 and 6.1.1.4'
O O 0.0492 0.0322 'International Tables Vol C Tables 4.2.6.8 and 6.1.1.4'
S S 0.3331 0.5567 'International Tables Vol C Tables 4.2.6.8 and 6.1.1.4'

loop_
_geom_angle_atom_site_label_1
_geom_angle_atom_site_label_2
_geom_angle_atom_site_label_3
_geom_angle
C9 N1 C1 124.38(11)
C9 N1 C10 119.89(11)
C1 N1 C10 115.66(11)
C9 N2 C7 124.69(12)
C9 N2 H1n 115.0(13)
C7 N2 H1n 120.2(13)
O1 C1 N1 120.20(12)
O1 C1 C2 124.34(13)
N1 C1 C2 115.45(12)
C7 C2 C3 120.25(12)
C7 C2 C1 119.46(13)
C3 C2 C1 120.24(12)
C4 C3 C2 120.66(13)
C4 C3 H3 119.7
C2 C3 H3 119.7
C3 C4 C5 118.17(13)
C3 C4 C8 120.35(13)
C5 C4 C8 121.48(13)
C6 C5 C4 121.79(13)
C6 C5 H5 119.1
C4 C5 H5 119.1
C5 C6 C7 119.22(13)
C5 C6 H6 120.4
C7 C6 H6 120.4
N2 C7 C2 118.93(12)
N2 C7 C6 121.17(13)
C2 C7 C6 119.90(13)
N2 C9 N1 116.73(12)
N2 C9 S1 120.73(10)
N1 C9 S1 122.54(10)
C4 C8 H8A 109.5
C4 C8 H8B 109.5
H8A C8 H8B 109.5
C4 C8 H8C 109.5
H8A C8 H8C 109.5
H8B C8 H8C 109.5
C15 C10 C11 121.98(12)
C15 C10 N1 120.36(12)
C11 C10 N1 117.59(12)
C10 C11 C12 118.93(13)
C10 C11 H11 120.5
C12 C11 H11 120.5
C13 C12 C11 119.84(14)
C13 C12 H12 120.1
C11 C12 H12 120.1
C12 C13 C14 120.37(13)
C12 C13 H13 119.8
C14 C13 H13 119.8
C13 C14 C15 120.25(13)
C13 C14 H14 119.9
C15 C14 H14 119.9
C10 C15 C14 118.62(13)
C10 C15 H15 120.7
C14 C15 H15 120.7

loop_
_geom_bond_atom_site_label_1
_geom_bond_atom_site_label_2
_geom_bond_distance
S1 C9 1.6788(14)
O1 C1 1.2175(17)
N1 C9 1.3776(17)
N1 C1 1.4171(18)
N1 C10 1.4578(16)
N2 C9 1.3454(17)
N2 C7 1.3913(18)
N2 H1n 0.91(2)
C1 C2 1.4639(18)
C2 C7 1.3918(19)
C2 C3 1.398(2)
C3 C4 1.3877(19)
C3 H3 0.9500
C4 C5 1.406(2)
C4 C8 1.508(2)
C5 C6 1.385(2)
C5 H5 0.9500
C6 C7 1.3953(19)
C6 H6 0.9500
C8 H8A 0.9800
C8 H8B 0.9800
C8 H8C 0.9800
C10 C15 1.379(2)
C10 C11 1.388(2)
C11 C12 1.3940(19)
C11 H11 0.9500
C12 C13 1.386(2)
C12 H12 0.9500
C13 C14 1.389(2)
C13 H13 0.9500
C14 C15 1.3945(19)
C14 H14 0.9500
C15 H15 0.9500

loop_
_geom_hbond_atom_site_label_D
_geom_hbond_atom_site_label_H
_geom_hbond_atom_site_label_A
_geom_hbond_site_symmetry_A
_geom_hbond_distance_DH
_geom_hbond_distance_HA
_geom_hbond_distance_DA
_geom_hbond_angle_DHA
N2 H1n S1 3_666 0.91(2) 2.49(2) 3.3662(12) 163.6(17)
C3 H3 O1 2_545 0.95 2.33 3.2522(17) 163
C11 H11 S1 1_545 0.95 2.86 3.7333(16) 154
C15 H15 O1 1_565 0.95 2.32 3.1988(18) 154

loop_
_geom_torsion_atom_site_label_1
_geom_torsion_atom_site_label_2
_geom_torsion_atom_site_label_3
_geom_torsion_atom_site_label_4
_geom_torsion
C9 N1 C1 O1 175.07(13)
C10 N1 C1 O1 -7.96(18)
C9 N1 C1 C2 -6.19(19)
C10 N1 C1 C2 170.77(11)
O1 C1 C2 C7 -179.92(13)
N1 C1 C2 C7 1.40(19)
O1 C1 C2 C3 2.7(2)
N1 C1 C2 C3 -176.00(12)
C7 C2 C3 C4 0.0(2)
C1 C2 C3 C4 177.40(13)
C2 C3 C4 C5 -0.9(2)
C2 C3 C4 C8 179.76(13)
C3 C4 C5 C6 0.6(2)
C8 C4 C5 C6 -179.97(13)
C4 C5 C6 C7 0.4(2)
C9 N2 C7 C2 -3.2(2)
C9 N2 C7 C6 176.10(13)
C3 C2 C7 N2 -179.69(12)
C1 C2 C7 N2 2.9(2)
C3 C2 C7 C6 1.0(2)
C1 C2 C7 C6 -176.36(12)
C5 C6 C7 N2 179.51(13)
C5 C6 C7 C2 -1.2(2)
C7 N2 C9 N1 -1.3(2)
C7 N2 C9 S1 178.88(10)
C1 N1 C9 N2 6.2(2)
C10 N1 C9 N2 -170.65(12)
C1 N1 C9 S1 -173.97(10)
C10 N1 C9 S1 9.18(18)
C9 N1 C10 C15 -91.74(16)
C1 N1 C10 C15 91.15(16)
C9 N1 C10 C11 91.23(16)
C1 N1 C10 C11 -85.88(15)
C15 C10 C11 C12 0.6(2)
N1 C10 C11 C12 177.61(13)
C10 C11 C12 C13 -0.5(2)
C11 C12 C13 C14 0.2(2)
C12 C13 C14 C15 -0.2(2)
C11 C10 C15 C14 -0.6(2)
N1 C10 C15 C14 -177.45(13)
C13 C14 C15 C10 0.3(2)

loop_
_cod_related_entry_id
_cod_related_entry_database
_cod_related_entry_code
1 ChemSpider 3613370
